data_7718748
loop_
_publ_author_name
'Liu, Jiamin'
'Ruan, Yuntao'
'Qin, Qiaoqi'
'Shen, Yong'
'Wang, Zhengliang'
'Kuang, Daibin'
'Jiang, Long'

_publ_section_title
;
 Adaptive hydrogen-bonding strategy driven 0D manganese-based metal
 halides with multifunctional fluorescent applications.
;
_journal_issue 22
_journal_name_full 'Dalton transactions (Cambridge, England : 2003)'
_journal_page_first 9032
_journal_page_last 9038
_journal_paper_doi 10.1039/d5dt00491h
_journal_volume 54
_journal_year 2025
_chemical_formula_moiety '4(Br), H12 Mn O6, 4(H2 O), C16 H32 N4'
_chemical_formula_sum 'C16 H52 Br4 Mn N4 O10'
_chemical_formula_weight 835.19
_space_group_crystal_system monoclinic
_space_group_IT_number 14
_space_group_name_Hall '-P 2ybc'
_space_group_name_H-M_alt 'P 1 21/c 1'
_atom_sites_solution_hydrogens mixed
_atom_sites_solution_primary dual
_audit_creation_date 2025-03-26
_audit_creation_method
;
Olex2 1.5
(compiled 2024.02.16 svn.r378c4104 for OlexSys, GUI svn.r6928)
;
_audit_update_record
;
2025-04-07 deposited with the CCDC.	2025-05-16 downloaded from the CCDC.
;
_cell_angle_alpha 90
_cell_angle_beta 101.865(3)
_cell_angle_gamma 90
_cell_formula_units_Z 2
_cell_length_a 9.2231(8)
_cell_length_b 14.0026(12)
_cell_length_c 12.7924(9)
_cell_measurement_reflns_used 1203
_cell_measurement_temperature 150.0
_cell_measurement_theta_max 44.49
_cell_measurement_theta_min 4.12
_cell_volume 1616.8(2)
_computing_cell_refinement 'SAINT V8.38A (Bruker, 2018)'
_computing_data_collection '2024-04-02 '
_computing_data_reduction 'SAINT V8.38A (Bruker, 2018)'
_computing_molecular_graphics 'Olex2 1.5 (Dolomanov et al., 2009)'
_computing_publication_material 'Olex2 1.5 (Dolomanov et al., 2009)'
_computing_structure_refinement 'SHELXL 2014/7 (Sheldrick, 2015)'
_computing_structure_solution 'SHELXT  (Sheldrick, 2015)'
_diffrn_ambient_temperature 150.0
_diffrn_measured_fraction_theta_full 0.998
_diffrn_measured_fraction_theta_max 0.990
_diffrn_measurement_device_type 'BRUKER D8 VENTURE PHOTON III'
_diffrn_measurement_method '\f and \w scans'
_diffrn_radiation_monochromator 'Helios multilayer optic'
_diffrn_radiation_type GaK\a
_diffrn_radiation_wavelength 1.34138
_diffrn_reflns_av_R_equivalents 0.0724
_diffrn_reflns_av_unetI/netI 0.0528
_diffrn_reflns_Laue_measured_fraction_full 0.998
_diffrn_reflns_Laue_measured_fraction_max 0.990
_diffrn_reflns_limit_h_max 11
_diffrn_reflns_limit_h_min -11
_diffrn_reflns_limit_k_max 17
_diffrn_reflns_limit_k_min -15
_diffrn_reflns_limit_l_max 16
_diffrn_reflns_limit_l_min -14
_diffrn_reflns_number 24109
_diffrn_reflns_point_group_measured_fraction_full 0.998
_diffrn_reflns_point_group_measured_fraction_max 0.990
_diffrn_reflns_theta_full 53.594
_diffrn_reflns_theta_max 59.556
_diffrn_reflns_theta_min 4.121
_diffrn_source MetalJet
_diffrn_source_current 3.57
_diffrn_source_power 0.24954300000000001
_diffrn_source_type 'Iiquid target Source'
_diffrn_source_voltage 69.9
_diffrn_standards_number 0
_exptl_absorpt_coefficient_mu 6.461
_exptl_absorpt_correction_T_max 0.7516
_exptl_absorpt_correction_T_min 0.5901
_exptl_absorpt_correction_type multi-scan
_exptl_absorpt_process_details
;
SADABS-2016/2 (Bruker,2016/2) was used for absorption correction.
wR2(int) was 0.1414 before and 0.0763 after correction.
The Ratio of minimum to maximum transmission is 0.7851.
The \l/2 correction factor is Not present.
;
_exptl_crystal_colour colourless
_exptl_crystal_colour_primary colourless
_exptl_crystal_density_diffrn 1.716
_exptl_crystal_description BLOCK
_exptl_crystal_F_000 842
_exptl_crystal_size_max 0.04
_exptl_crystal_size_mid 0.03
_exptl_crystal_size_min 0.02
_refine_diff_density_max 0.625
_refine_diff_density_min -1.045
_refine_diff_density_rms 0.125
_refine_ls_extinction_method none
_refine_ls_goodness_of_fit_ref 1.060
_refine_ls_hydrogen_treatment constr
_refine_ls_matrix_type full
_refine_ls_number_parameters 160
_refine_ls_number_reflns 3567
_refine_ls_number_restraints 0
_refine_ls_restrained_S_all 1.060
_refine_ls_R_factor_all 0.0709
_refine_ls_R_factor_gt 0.0426
_refine_ls_shift/su_max 0.001
_refine_ls_shift/su_mean 0.000
_refine_ls_structure_factor_coef Fsqd
_refine_ls_weighting_details 'w=1/[\s^2^(Fo^2^)+(0.0494P)^2^+0.8989P] where P=(Fo^2^+2Fc^2^)/3'
_refine_ls_weighting_scheme calc
_refine_ls_wR_factor_gt 0.0947
_refine_ls_wR_factor_ref 0.1066
_reflns_Friedel_coverage 0.000
_reflns_number_gt 2554
_reflns_number_total 3567
_reflns_threshold_expression 'I > 2\s(I)'
_cod_data_source_file d5dt00491h2.cif
_cod_data_source_block b24040201a_0m
_cod_depositor_comments 'Adding full bibliography for 7718748--7718749.cif.'
_cod_database_code 7718748
_shelx_shelxl_version_number 2014/7
_shelx_space_group_comment
;
The symmetry employed for this shelxl refinement is uniquely defined
by the following loop, which should always be used as a source of
symmetry information in preference to the above space-group names.
They are only intended as comments.
;
_shelx_estimated_absorpt_t_max 0.882
_shelx_estimated_absorpt_t_min 0.782
_olex2_refinement_description
;
1. Fixed Uiso
 At 1.2 times of:
  All C(H,H) groups
 At 1.5 times of:
  All O(H,H) groups
2.a Riding coordinates:
 O1(H1C,H1D), O2(H2C,H2D), O3(H3C,H3D), O4(H4C,H4D), O5(H5C,H5D)
2.b Secondary CH2 refined with riding coordinates:
 C1(H1A,H1B), C2(H2A,H2B), C3(H3A,H3B), C4(H4A,H4B), C5(H5A,H5B), C6(H6A,H6B),
 C7(H7A,H7B), C8(H8A,H8B)
;
_olex2_submission_special_instructions 'No special instructions were received'

loop_
_space_group_symop_operation_xyz
'x, y, z'
'-x, y+1/2, -z+1/2'
'-x, -y, -z'
'x, -y-1/2, z-1/2'

loop_
_atom_site_label
_atom_site_type_symbol
_atom_site_fract_x
_atom_site_fract_y
_atom_site_fract_z
_atom_site_U_iso_or_equiv
_atom_site_adp_type
_atom_site_occupancy
_atom_site_site_symmetry_order
_atom_site_calc_flag
_atom_site_refinement_flags_posn
_atom_site_refinement_flags_adp
_atom_site_refinement_flags_occupancy
_atom_site_disorder_assembly
_atom_site_disorder_group
Br1 Br -0.12194(5) 0.66406(3) 0.20925(4) 0.03901(16) Uani 1 1 d . . . . .
Br2 Br -0.34654(5) 0.28372(3) 0.01777(3) 0.03419(14) Uani 1 1 d . . . . .
Mn1 Mn 0.0000 0.5000 0.5000 0.0237(2) Uani 1 2 d S . P . .
O1 O 0.2305(3) 0.4568(2) 0.5264(2) 0.0299(6) Uani 1 1 d . . . . .
H1C H 0.2992 0.4715 0.5790 0.045 Uiso 1 1 d R U . . .
H1D H 0.2461 0.3984 0.5141 0.045 Uiso 1 1 d R U . . .
O2 O 0.0487(3) 0.6490(2) 0.4661(2) 0.0384(7) Uani 1 1 d . . . . .
H2C H -0.0020 0.6533 0.4028 0.058 Uiso 1 1 d R U . . .
H2D H 0.1263 0.6825 0.4697 0.058 Uiso 1 1 d R U . . .
O3 O -0.0340(3) 0.4643(2) 0.3323(2) 0.0317(6) Uani 1 1 d . . . . .
H3C H -0.0649 0.5033 0.2816 0.048 Uiso 1 1 d R U . . .
H3D H -0.0753 0.4115 0.3111 0.048 Uiso 1 1 d R U . . .
O4 O 0.3034(3) 0.2702(2) 0.5078(2) 0.0410(8) Uani 1 1 d . . . . .
H4C H 0.3939 0.2560 0.5114 0.062 Uiso 1 1 d R U . . .
H4D H 0.2524 0.2448 0.4517 0.062 Uiso 1 1 d R U . . .
O5 O -0.1724(3) 0.3015(2) 0.2682(2) 0.0439(8) Uani 1 1 d . . . . .
H5C H -0.2133 0.2965 0.2025 0.066 Uiso 1 1 d R U . . .
H5D H -0.1041 0.2597 0.2786 0.066 Uiso 1 1 d R U . . .
N1 N 0.7098(3) 0.5326(2) 0.8209(2) 0.0243(7) Uani 1 1 d . . . . .
N2 N 0.4555(4) 0.4989(2) 0.7014(2) 0.0279(7) Uani 1 1 d . . . . .
C1 C 0.5928(4) 0.5277(3) 0.8863(3) 0.0284(9) Uani 1 1 d . . . . .
H1A H 0.5856 0.5900 0.9216 0.034 Uiso 1 1 calc R U . . .
H1B H 0.6191 0.4784 0.9423 0.034 Uiso 1 1 calc R U . . .
C2 C 0.4439(5) 0.5032(4) 0.8138(3) 0.0390(11) Uani 1 1 d . . . . .
H2A H 0.4091 0.4408 0.8355 0.047 Uiso 1 1 calc R U . . .
H2B H 0.3698 0.5522 0.8226 0.047 Uiso 1 1 calc R U . . .
C3 C 0.6680(5) 0.6102(3) 0.7390(3) 0.0374(10) Uani 1 1 d . . . . .
H3A H 0.7402 0.6121 0.6915 0.045 Uiso 1 1 calc R U . . .
H3B H 0.6697 0.6729 0.7751 0.045 Uiso 1 1 calc R U . . .
C4 C 0.5137(5) 0.5908(4) 0.6736(4) 0.0500(13) Uani 1 1 d . . . . .
H4A H 0.4461 0.6426 0.6860 0.060 Uiso 1 1 calc R U . . .
H4B H 0.5171 0.5909 0.5967 0.060 Uiso 1 1 calc R U . . .
C5 C 0.7108(4) 0.4382(3) 0.7643(3) 0.0316(9) Uani 1 1 d . . . . .
H5A H 0.7299 0.3856 0.8172 0.038 Uiso 1 1 calc R U . . .
H5B H 0.7902 0.4377 0.7228 0.038 Uiso 1 1 calc R U . . .
C6 C 0.5603(5) 0.4239(4) 0.6897(4) 0.0481(13) Uani 1 1 d . . . . .
H6A H 0.5737 0.4229 0.6149 0.058 Uiso 1 1 calc R U . . .
H6B H 0.5191 0.3614 0.7050 0.058 Uiso 1 1 calc R U . . .
C7 C 0.8586(4) 0.5573(3) 0.8880(3) 0.0301(9) Uani 1 1 d . . . . .
H7A H 0.8507 0.6196 0.9229 0.036 Uiso 1 1 calc R U . . .
H7B H 0.9298 0.5650 0.8403 0.036 Uiso 1 1 calc R U . . .
C8 C 0.9211(4) 0.4848(3) 0.9737(3) 0.0300(9) Uani 1 1 d . . . . .
H8A H 0.9226 0.4206 0.9414 0.036 Uiso 1 1 calc R U . . .
H8B H 0.8584 0.4819 1.0278 0.036 Uiso 1 1 calc R U . . .

loop_
_atom_site_aniso_label
_atom_site_aniso_U_11
_atom_site_aniso_U_22
_atom_site_aniso_U_33
_atom_site_aniso_U_23
_atom_site_aniso_U_13
_atom_site_aniso_U_12
Br1 0.0345(3) 0.0360(3) 0.0423(3) 0.0092(2) -0.0019(2) 0.0007(2)
Br2 0.0296(2) 0.0315(3) 0.0403(3) -0.00104(19) 0.00439(19) 0.00085(19)
Mn1 0.0190(4) 0.0267(5) 0.0236(4) 0.0009(3) 0.0000(3) -0.0006(3)
O1 0.0207(14) 0.0328(16) 0.0318(15) -0.0042(12) -0.0048(11) 0.0026(12)
O2 0.0339(17) 0.0346(18) 0.0423(17) 0.0074(13) -0.0024(13) -0.0114(13)
O3 0.0368(17) 0.0297(16) 0.0265(14) -0.0006(12) 0.0017(12) 0.0004(13)
O4 0.0346(17) 0.040(2) 0.0440(18) -0.0058(14) -0.0014(14) 0.0012(14)
O5 0.0433(19) 0.0414(19) 0.0426(18) -0.0057(14) -0.0014(15) 0.0050(15)
N1 0.0182(16) 0.0302(19) 0.0227(16) -0.0010(13) -0.0003(12) -0.0008(13)
N2 0.0236(18) 0.0293(19) 0.0285(17) -0.0006(14) 0.0001(13) 0.0039(14)
C1 0.023(2) 0.032(2) 0.030(2) -0.0046(17) 0.0060(16) -0.0019(17)
C2 0.023(2) 0.061(3) 0.031(2) -0.010(2) 0.0015(17) -0.003(2)
C3 0.036(2) 0.036(3) 0.036(2) 0.0138(19) -0.0025(18) -0.006(2)
C4 0.035(3) 0.054(3) 0.052(3) 0.027(2) -0.012(2) -0.009(2)
C5 0.027(2) 0.033(2) 0.033(2) -0.0139(18) 0.0036(17) 0.0062(18)
C6 0.031(2) 0.053(3) 0.051(3) -0.028(2) -0.012(2) 0.012(2)
C7 0.0170(19) 0.038(2) 0.032(2) -0.0030(18) -0.0024(16) -0.0070(17)
C8 0.018(2) 0.044(3) 0.027(2) -0.0003(18) 0.0024(16) -0.0054(17)

loop_
_atom_type_symbol
_atom_type_description
_atom_type_scat_dispersion_real
_atom_type_scat_dispersion_imag
_atom_type_scat_source
C C 0.0148 0.0070 'International Tables Vol C Tables 4.2.6.8 and 6.1.1.4'
H H 0.0000 0.0000 'International Tables Vol C Tables 4.2.6.8 and 6.1.1.4'
Br Br -0.9502 1.0410 'International Tables Vol C Tables 4.2.6.8 and 6.1.1.4'
Mn Mn -0.0145 2.2628 'International Tables Vol C Tables 4.2.6.8 and 6.1.1.4'
N N 0.0253 0.0136 'International Tables Vol C Tables 4.2.6.8 and 6.1.1.4'
O O 0.0412 0.0250 'International Tables Vol C Tables 4.2.6.8 and 6.1.1.4'

loop_
_geom_angle_atom_site_label_1
_geom_angle_atom_site_label_2
_geom_angle_atom_site_label_3
_geom_angle
_geom_angle_site_symmetry_1
_geom_angle_site_symmetry_3
_geom_angle_publ_flag
O1 Mn1 O1 180.0 3_566 . ?
O1 Mn1 O2 93.54(11) 3_566 3_566 ?
O1 Mn1 O2 86.46(11) 3_566 . ?
O1 Mn1 O2 93.54(11) . . ?
O1 Mn1 O2 86.46(11) . 3_566 ?
O2 Mn1 O2 180.0 3_566 . ?
O3 Mn1 O1 91.57(10) . . ?
O3 Mn1 O1 88.43(10) 3_566 . ?
O3 Mn1 O1 91.57(10) 3_566 3_566 ?
O3 Mn1 O1 88.43(10) . 3_566 ?
O3 Mn1 O2 88.99(11) 3_566 . ?
O3 Mn1 O2 91.01(11) . . ?
O3 Mn1 O2 91.01(11) 3_566 3_566 ?
O3 Mn1 O2 88.99(11) . 3_566 ?
O3 Mn1 O3 180.00(14) 3_566 . ?
Mn1 O1 H1C 127.1 . . ?
Mn1 O1 H1D 115.9 . . ?
H1C O1 H1D 104.6 . . ?
Mn1 O2 H2C 99.3 . . ?
Mn1 O2 H2D 135.9 . . ?
H2C O2 H2D 107.8 . . ?
Mn1 O3 H3C 124.4 . . ?
Mn1 O3 H3D 118.8 . . ?
H3C O3 H3D 104.9 . . ?
H4C O4 H4D 108.3 . . ?
H5C O5 H5D 105.3 . . ?
C1 N1 C3 108.1(3) . . ?
C1 N1 C5 107.7(3) . . ?
C1 N1 C7 111.7(3) . . ?
C3 N1 C5 109.0(3) . . ?
C7 N1 C3 107.8(3) . . ?
C7 N1 C5 112.4(3) . . ?
C2 N2 C4 107.8(4) . . ?
C6 N2 C2 108.4(3) . . ?
C6 N2 C4 108.9(4) . . ?
N1 C1 H1A 109.8 . . ?
N1 C1 H1B 109.8 . . ?
N1 C1 C2 109.4(3) . . ?
H1A C1 H1B 108.2 . . ?
C2 C1 H1A 109.8 . . ?
C2 C1 H1B 109.8 . . ?
N2 C2 C1 111.5(3) . . ?
N2 C2 H2A 109.3 . . ?
N2 C2 H2B 109.3 . . ?
C1 C2 H2A 109.3 . . ?
C1 C2 H2B 109.3 . . ?
H2A C2 H2B 108.0 . . ?
N1 C3 H3A 109.8 . . ?
N1 C3 H3B 109.8 . . ?
N1 C3 C4 109.4(3) . . ?
H3A C3 H3B 108.2 . . ?
C4 C3 H3A 109.8 . . ?
C4 C3 H3B 109.8 . . ?
N2 C4 C3 111.8(3) . . ?
N2 C4 H4A 109.3 . . ?
N2 C4 H4B 109.3 . . ?
C3 C4 H4A 109.3 . . ?
C3 C4 H4B 109.3 . . ?
H4A C4 H4B 107.9 . . ?
N1 C5 H5A 110.0 . . ?
N1 C5 H5B 110.0 . . ?
N1 C5 C6 108.7(3) . . ?
H5A C5 H5B 108.3 . . ?
C6 C5 H5A 110.0 . . ?
C6 C5 H5B 110.0 . . ?
N2 C6 C5 112.3(3) . . ?
N2 C6 H6A 109.2 . . ?
N2 C6 H6B 109.2 . . ?
C5 C6 H6A 109.2 . . ?
C5 C6 H6B 109.2 . . ?
H6A C6 H6B 107.9 . . ?
N1 C7 H7A 108.5 . . ?
N1 C7 H7B 108.5 . . ?
N1 C7 C8 115.2(3) . . ?
H7A C7 H7B 107.5 . . ?
C8 C7 H7A 108.5 . . ?
C8 C7 H7B 108.5 . . ?
C7 C8 C8 108.5(4) . 3_767 ?
C7 C8 H8A 110.0 . . ?
C7 C8 H8B 110.0 . . ?
C8 C8 H8A 110.0 3_767 . ?
C8 C8 H8B 110.0 3_767 . ?
H8A C8 H8B 108.4 . . ?

loop_
_geom_bond_atom_site_label_1
_geom_bond_atom_site_label_2
_geom_bond_distance
_geom_bond_site_symmetry_2
_geom_bond_publ_flag
Mn1 O1 2.169(3) 3_566 ?
Mn1 O1 2.169(3) . ?
Mn1 O2 2.196(3) . ?
Mn1 O2 2.196(3) 3_566 ?
Mn1 O3 2.162(2) 3_566 ?
Mn1 O3 2.162(2) . ?
O1 H1C 0.8495 . ?
O1 H1D 0.8502 . ?
O2 H2C 0.8502 . ?
O2 H2D 0.8495 . ?
O3 H3C 0.8500 . ?
O3 H3D 0.8497 . ?
O4 H4C 0.8502 . ?
O4 H4D 0.8501 . ?
O5 H5C 0.8497 . ?
O5 H5D 0.8500 . ?
N1 C1 1.497(5) . ?
N1 C3 1.504(5) . ?
N1 C5 1.508(5) . ?
N1 C7 1.502(5) . ?
N2 C2 1.465(5) . ?
N2 C4 1.467(6) . ?
N2 C6 1.455(5) . ?
C1 H1A 0.9900 . ?
C1 H1B 0.9900 . ?
C1 C2 1.529(5) . ?
C2 H2A 0.9900 . ?
C2 H2B 0.9900 . ?
C3 H3A 0.9900 . ?
C3 H3B 0.9900 . ?
C3 C4 1.519(6) . ?
C4 H4A 0.9900 . ?
C4 H4B 0.9900 . ?
C5 H5A 0.9900 . ?
C5 H5B 0.9900 . ?
C5 C6 1.527(5) . ?
C6 H6A 0.9900 . ?
C6 H6B 0.9900 . ?
C7 H7A 0.9900 . ?
C7 H7B 0.9900 . ?
C7 C8 1.518(6) . ?
C8 C8 1.533(7) 3_767 ?
C8 H8A 0.9900 . ?
C8 H8B 0.9900 . ?

loop_
_geom_hbond_atom_site_label_D
_geom_hbond_atom_site_label_H
_geom_hbond_atom_site_label_A
_geom_hbond_distance_DH
_geom_hbond_distance_HA
_geom_hbond_distance_DA
_geom_hbond_angle_DHA
_geom_hbond_site_symmetry_A
O1 H1D O4 0.85 1.88 2.721(4) 170.8 .
O2 H2C Br1 0.85 2.50 3.345(3) 173.0 .
O2 H2D Br2 0.85 2.45 3.304(3) 178.2 2
O3 H3C Br1 0.85 2.45 3.230(3) 152.9 .
O3 H3D O5 0.85 1.81 2.658(4) 176.8 .
O4 H4C Br2 0.85 2.44 3.293(3) 178.8 4_666
O4 H4D Br1 0.85 2.44 3.287(3) 175.6 2_545
O5 H5C Br2 0.85 2.44 3.284(3) 176.1 .
O5 H5D Br1 0.85 2.46 3.292(3) 167.8 2_545
C5 H5A O5 0.99 2.88 3.522(5) 123.1 4_666
C7 H7B O3 0.99 2.61 3.539(5) 155.3 3_666

loop_
_geom_torsion_atom_site_label_1
_geom_torsion_atom_site_label_2
_geom_torsion_atom_site_label_3
_geom_torsion_atom_site_label_4
_geom_torsion
_geom_torsion_site_symmetry_1
_geom_torsion_site_symmetry_2
_geom_torsion_site_symmetry_3
_geom_torsion_site_symmetry_4
_geom_torsion_publ_flag
N1 C1 C2 N2 -4.4(5) . . . . ?
N1 C3 C4 N2 -5.2(6) . . . . ?
N1 C5 C6 N2 -5.6(6) . . . . ?
N1 C7 C8 C8 174.1(4) . . . 3_767 ?
C1 N1 C3 C4 -55.8(5) . . . . ?
C1 N1 C5 C6 62.2(4) . . . . ?
C1 N1 C7 C8 63.0(4) . . . . ?
C2 N2 C4 C3 62.2(5) . . . . ?
C2 N2 C6 C5 -55.4(5) . . . . ?
C3 N1 C1 C2 61.1(4) . . . . ?
C3 N1 C5 C6 -54.9(5) . . . . ?
C3 N1 C7 C8 -178.3(4) . . . . ?
C4 N2 C2 C1 -56.4(5) . . . . ?
C4 N2 C6 C5 61.6(5) . . . . ?
C5 N1 C1 C2 -56.5(4) . . . . ?
C5 N1 C3 C4 61.1(5) . . . . ?
C5 N1 C7 C8 -58.2(4) . . . . ?
C6 N2 C2 C1 61.3(5) . . . . ?
C6 N2 C4 C3 -55.2(5) . . . . ?
C7 N1 C1 C2 179.6(3) . . . . ?
C7 N1 C3 C4 -176.7(4) . . . . ?
C7 N1 C5 C6 -174.3(4) . . . . ?
